data_2244164
loop_
_publ_author_name
'Archana, Sreeramapura D.'
'Kiran Kumar, Haruvegowda'
'Yathirajan, Hemmige S.'
'Foro, Sabine'
'Butcher, Ray J.'

_publ_section_title
;
 The structures of eleven (4-phenyl)piperazinium salts containing organic
 anions
;
_journal_issue 10
_journal_name_full 'Acta Crystallographica Section E'
_journal_page_first 1016
_journal_page_last 1027
_journal_paper_doi 10.1107/S2056989022009057
_journal_volume 78
_journal_year 2022
_chemical_formula_iupac 'C10 H15 N2 +, C7 H4 Br O2 -, H2 O'
_chemical_formula_moiety 'C10 H15 N2 +, C7 H4 Br O2 -, H2 O'
_chemical_formula_sum 'C17 H21 Br N2 O3'
_chemical_formula_weight 381.27
_chemical_name_systematic
;
4-Phenylpiperazin-1-ium 4-bromobenzoate monohydrate
;
_space_group_crystal_system monoclinic
_space_group_IT_number 14
_space_group_name_Hall '-P 2ybc'
_space_group_name_H-M_alt 'P 1 21/c 1'
_atom_sites_solution_hydrogens mixed
_atom_sites_solution_primary dual
_atom_sites_solution_secondary difmap
_audit_creation_method SHELXL-2018/3
_cell_angle_alpha 90
_cell_angle_beta 93.69(4)
_cell_angle_gamma 90
_cell_formula_units_Z 4
_cell_length_a 6.183(2)
_cell_length_b 37.748(7)
_cell_length_c 7.506(2)
_cell_measurement_reflns_used 1437
_cell_measurement_temperature 293(2)
_cell_measurement_theta_max 27.71
_cell_measurement_theta_min 2.77
_cell_volume 1748.2(8)
_computing_cell_refinement
;
CrysAlis RED (Oxford Diffraction, 2007)
;
_computing_data_collection
;
CrysAlis CCD (Oxford Diffraction, 2007)
;
_computing_data_reduction
;
CrysAlis RED (Oxford Diffraction, 2007)
;
_computing_molecular_graphics
;
SHELXTL (Sheldrick, 2008)
;
_computing_publication_material
;
SHELXTL (Sheldrick, 2008)
;
_computing_structure_refinement
;
SHELXL-2018/3 (Sheldrick, 2015b)
;
_computing_structure_solution
;
SHELXT (Sheldrick, 2015a)
;
_diffrn_ambient_temperature 293(2)
_diffrn_measured_fraction_theta_full 0.991
_diffrn_measured_fraction_theta_max 0.991
_diffrn_measurement_device_type
;
Oxford Diffraction Xcalibur with Sapphire CCD
;
_diffrn_measurement_method
;
\w and \f scans
;
_diffrn_radiation_type MoK\a
_diffrn_radiation_wavelength 0.71073
_diffrn_reflns_av_R_equivalents 0.0611
_diffrn_reflns_av_unetI/netI 0.1094
_diffrn_reflns_limit_h_max 7
_diffrn_reflns_limit_h_min -4
_diffrn_reflns_limit_k_max 24
_diffrn_reflns_limit_k_min -45
_diffrn_reflns_limit_l_max 9
_diffrn_reflns_limit_l_min -8
_diffrn_reflns_number 6103
_diffrn_reflns_theta_full 25.242
_diffrn_reflns_theta_max 25.349
_diffrn_reflns_theta_min 2.772
_diffrn_source 'Enhance (Mo) X-ray Source'
_exptl_absorpt_coefficient_mu 2.367
_exptl_absorpt_correction_T_max 1.00000
_exptl_absorpt_correction_T_min 0.61301
_exptl_absorpt_correction_type multi-scan
_exptl_absorpt_process_details
;
(CrysalisRED; Oxford Diffraction, 2007)
;
_exptl_crystal_colour colourless
_exptl_crystal_density_diffrn 1.449
_exptl_crystal_description rod
_exptl_crystal_F_000 784
_exptl_crystal_size_max 0.460
_exptl_crystal_size_mid 0.200
_exptl_crystal_size_min 0.120
_refine_diff_density_max 0.486
_refine_diff_density_min -0.607
_refine_ls_extinction_method none
_refine_ls_goodness_of_fit_ref 1.030
_refine_ls_hydrogen_treatment mixed
_refine_ls_matrix_type full
_refine_ls_number_parameters 215
_refine_ls_number_reflns 3170
_refine_ls_number_restraints 7
_refine_ls_restrained_S_all 1.033
_refine_ls_R_factor_all 0.2432
_refine_ls_R_factor_gt 0.1380
_refine_ls_shift/su_max 0.003
_refine_ls_shift/su_mean 0.000
_refine_ls_structure_factor_coef Fsqd
_refine_ls_weighting_details 'w=1/[\s^2^(Fo^2^)+(0.1282P)^2^+10.0601P] where P=(Fo^2^+2Fc^2^)/3'
_refine_ls_weighting_scheme calc
_refine_ls_wR_factor_gt 0.3076
_refine_ls_wR_factor_ref 0.3753
_reflns_number_gt 1374
_reflns_number_total 3170
_reflns_threshold_expression 'I > 2\s(I)'
_cod_data_source_file hb8034sup1.cif
_cod_data_source_block 3
_cod_depositor_comments 'Adding full bibliography for 2244163--2244173.cif.'
_cod_original_sg_symbol_H-M 'P 21/c'
_cod_database_code 2244164
_cod_database_fobs_code 2244164
_shelx_space_group_comment
;
The symmetry employed for this shelxl refinement is uniquely defined
by the following loop, which should always be used as a source of
symmetry information in preference to the above space-group names.
They are only intended as comments.
;
_shelx_estimated_absorpt_t_min 0.409
_shelx_estimated_absorpt_t_max 0.764

loop_
_space_group_symop_operation_xyz
'x, y, z'
'-x, y+1/2, -z+1/2'
'-x, -y, -z'
'x, -y-1/2, z-1/2'

loop_
_atom_site_type_symbol
_atom_site_label
_atom_site_fract_x
_atom_site_fract_y
_atom_site_fract_z
_atom_site_U_iso_or_equiv
_atom_site_adp_type
_atom_site_calc_flag
_atom_site_occupancy
_atom_site_disorder_assembly
_atom_site_disorder_group
N N1 0.7034(12) 0.4002(2) 0.2295(10) 0.047(2) Uani d 1 . .
N N2 0.7744(14) 0.4754(2) 0.2661(11) 0.057(2) Uani d 1 . .
H H2N1 0.816948 0.495983 0.221941 0.068 Uiso calc 0.68(16) . .
H H2N2 0.734325 0.479226 0.376244 0.068 Uiso calc 1 . .
C C1 0.6526(17) 0.3649(3) 0.2644(14) 0.052(3) Uani d 1 . .
C C2 0.4510(19) 0.3499(3) 0.2008(17) 0.077(4) Uani d 1 . .
H H2 0.347995 0.364177 0.140653 0.092 Uiso calc 1 . .
C C3 0.406(2) 0.3151(4) 0.226(2) 0.095(4) Uani d 1 . .
H H3 0.275365 0.305737 0.179024 0.114 Uiso calc 1 . .
C C4 0.552(3) 0.2938(4) 0.320(2) 0.101(5) Uani d 1 . .
H H4 0.518855 0.270118 0.340272 0.122 Uiso calc 1 . .
C C5 0.745(3) 0.3071(4) 0.385(2) 0.109(5) Uani d 1 . .
H H5 0.846262 0.292510 0.444957 0.131 Uiso calc 1 . .
C C6 0.790(2) 0.3418(3) 0.361(2) 0.091(4) Uani d 1 . .
H H6 0.919874 0.350644 0.411615 0.109 Uiso calc 1 . .
C C7 0.8936(15) 0.4148(3) 0.3321(15) 0.056(3) Uani d 1 . .
H H7A 0.863266 0.416060 0.457161 0.067 Uiso calc 1 . .
H H7B 1.015626 0.398972 0.321899 0.067 Uiso calc 1 . .
C C8 0.9530(18) 0.4502(3) 0.2711(16) 0.066(3) Uani d 1 . .
H H8A 1.070611 0.459306 0.349995 0.080 Uiso calc 1 . .
H H8B 1.005544 0.448322 0.152505 0.080 Uiso calc 1 . .
C C9 0.5886(17) 0.4613(3) 0.1532(15) 0.063(3) Uani d 1 . .
H H9A 0.628083 0.459435 0.030616 0.075 Uiso calc 1 . .
H H9B 0.466823 0.477483 0.156218 0.075 Uiso calc 1 . .
C C10 0.5255(17) 0.4260(3) 0.2189(14) 0.057(3) Uani d 1 . .
H H10A 0.471137 0.428689 0.336512 0.069 Uiso calc 1 . .
H H10B 0.408395 0.416774 0.140070 0.069 Uiso calc 1 . .
Br Br1 0.9708(5) 0.72340(4) 0.1736(4) 0.1674(14) Uani d 1 . .
O O1 0.6289(16) 0.5558(3) 0.3222(15) 0.114(4) Uani d 1 . .
O O2 0.9081(15) 0.5426(2) 0.1687(11) 0.077(2) Uani d 1 . .
H H2O 0.853628 0.522821 0.170738 0.093 Uiso calc 0.32(16) . .
C C11 0.8325(17) 0.6031(3) 0.2219(13) 0.053(3) Uani d 1 . .
C C12 1.0163(19) 0.6155(3) 0.1465(14) 0.063(3) Uani d 1 . .
H H12 1.115409 0.599557 0.104078 0.076 Uiso calc 1 . .
C C13 1.053(2) 0.6508(3) 0.1343(16) 0.072(3) Uani d 1 . .
H H13 1.177707 0.658367 0.083258 0.086 Uiso calc 1 . .
C C14 0.919(3) 0.6747(4) 0.1911(19) 0.088(4) Uani d 1 . .
C C15 0.741(3) 0.6638(4) 0.277(2) 0.097(5) Uani d 1 . .
H H15 0.650657 0.680550 0.324796 0.116 Uiso calc 1 . .
C C16 0.694(2) 0.6281(4) 0.2929(17) 0.080(4) Uani d 1 . .
H H16 0.572770 0.620785 0.349992 0.096 Uiso calc 1 . .
C C17 0.787(2) 0.5643(4) 0.2376(14) 0.062(3) Uani d 1 . .
O O3 0.7207(13) 0.4796(2) 0.6335(11) 0.073(2) Uani d 1 . .
H H31 0.830(14) 0.4755(18) 0.696(17) 0.109 Uiso d 1 . .
H H32 0.697(5) 0.5004(5) 0.635(5) 0.109 Uiso d 1 . .

loop_
_atom_site_aniso_label
_atom_site_aniso_U_11
_atom_site_aniso_U_22
_atom_site_aniso_U_33
_atom_site_aniso_U_12
_atom_site_aniso_U_13
_atom_site_aniso_U_23
N1 0.044(5) 0.050(5) 0.046(5) 0.003(4) 0.002(4) -0.005(4)
N2 0.063(6) 0.056(5) 0.052(5) -0.003(5) 0.011(4) 0.000(4)
C1 0.054(6) 0.053(6) 0.048(6) 0.007(5) -0.001(5) -0.010(5)
C2 0.066(8) 0.085(9) 0.076(8) -0.005(7) -0.021(7) 0.021(7)
C3 0.092(10) 0.077(9) 0.113(12) -0.021(8) -0.018(9) 0.004(9)
C4 0.119(13) 0.067(9) 0.116(12) -0.010(9) -0.015(10) 0.016(9)
C5 0.127(13) 0.062(9) 0.134(14) 0.012(9) -0.021(11) 0.010(9)
C6 0.085(9) 0.068(8) 0.117(12) -0.004(7) -0.015(8) 0.000(8)
C7 0.039(6) 0.060(7) 0.068(7) 0.003(5) 0.000(5) -0.003(6)
C8 0.056(7) 0.084(9) 0.061(7) -0.004(6) 0.010(6) 0.004(6)
C9 0.054(7) 0.068(7) 0.066(7) 0.003(6) 0.005(6) 0.006(6)
C10 0.065(7) 0.060(7) 0.045(6) 0.004(6) -0.012(5) -0.003(5)
Br1 0.266(3) 0.0626(11) 0.169(2) -0.0154(13) -0.020(2) -0.0006(12)
O1 0.091(7) 0.131(9) 0.123(8) -0.028(6) 0.036(7) 0.037(7)
O2 0.098(6) 0.063(5) 0.072(6) -0.005(5) 0.015(5) 0.005(4)
C11 0.052(6) 0.074(7) 0.033(5) 0.004(6) 0.006(5) -0.005(5)
C12 0.069(7) 0.074(8) 0.047(6) 0.004(6) 0.008(6) -0.003(6)
C13 0.085(9) 0.069(8) 0.060(8) -0.015(7) -0.003(6) 0.000(7)
C14 0.128(13) 0.067(8) 0.071(9) 0.011(9) 0.012(9) 0.006(7)
C15 0.110(12) 0.090(11) 0.089(10) 0.036(9) 0.006(10) -0.016(9)
C16 0.079(9) 0.102(11) 0.060(7) 0.006(8) 0.010(6) 0.009(8)
C17 0.058(7) 0.089(9) 0.037(6) -0.009(7) -0.013(5) 0.008(6)
O3 0.081(6) 0.073(5) 0.064(5) -0.015(4) 0.010(4) -0.006(4)

loop_
_atom_type_symbol
_atom_type_description
_atom_type_scat_dispersion_real
_atom_type_scat_dispersion_imag
_atom_type_scat_source
C C 0.0033 0.0016 'International Tables Vol C Tables 4.2.6.8 and 6.1.1.4'
H H 0.0000 0.0000 'International Tables Vol C Tables 4.2.6.8 and 6.1.1.4'
Br Br -0.2901 2.4595 'International Tables Vol C Tables 4.2.6.8 and 6.1.1.4'
N N 0.0061 0.0033 'International Tables Vol C Tables 4.2.6.8 and 6.1.1.4'
O O 0.0106 0.0060 'International Tables Vol C Tables 4.2.6.8 and 6.1.1.4'

loop_
_geom_angle_atom_site_label_1
_geom_angle_atom_site_label_2
_geom_angle_atom_site_label_3
_geom_angle_site_symmetry_1
_geom_angle_site_symmetry_3
_geom_angle
_geom_angle_publ_flag
C1 N1 C10 . . 117.8(8) ?
C1 N1 C7 . . 116.2(8) ?
C10 N1 C7 . . 110.5(7) ?
C8 N2 C9 . . 109.8(8) ?
C8 N2 H2N1 . . 109.7 ?
C9 N2 H2N1 . . 109.7 ?
C8 N2 H2N2 . . 109.7 ?
C9 N2 H2N2 . . 109.7 ?
H2N1 N2 H2N2 . . 108.2 ?
C6 C1 N1 . . 124.0(10) ?
C6 C1 C2 . . 114.6(10) ?
N1 C1 C2 . . 121.3(9) ?
C3 C2 C1 . . 121.5(11) ?
C3 C2 H2 . . 119.3 ?
C1 C2 H2 . . 119.3 ?
C2 C3 C4 . . 120.3(13) ?
C2 C3 H3 . . 119.8 ?
C4 C3 H3 . . 119.8 ?
C5 C4 C3 . . 120.0(14) ?
C5 C4 H4 . . 120.0 ?
C3 C4 H4 . . 120.0 ?
C6 C5 C4 . . 119.8(15) ?
C6 C5 H5 . . 120.1 ?
C4 C5 H5 . . 120.1 ?
C5 C6 C1 . . 123.7(13) ?
C5 C6 H6 . . 118.2 ?
C1 C6 H6 . . 118.2 ?
C8 C7 N1 . . 112.7(9) ?
C8 C7 H7A . . 109.0 ?
N1 C7 H7A . . 109.0 ?
C8 C7 H7B . . 109.0 ?
N1 C7 H7B . . 109.0 ?
H7A C7 H7B . . 107.8 ?
N2 C8 C7 . . 113.5(9) ?
N2 C8 H8A . . 108.9 ?
C7 C8 H8A . . 108.9 ?
N2 C8 H8B . . 108.9 ?
C7 C8 H8B . . 108.9 ?
H8A C8 H8B . . 107.7 ?
N2 C9 C10 . . 110.1(9) ?
N2 C9 H9A . . 109.6 ?
C10 C9 H9A . . 109.6 ?
N2 C9 H9B . . 109.6 ?
C10 C9 H9B . . 109.6 ?
H9A C9 H9B . . 108.2 ?
N1 C10 C9 . . 113.8(9) ?
N1 C10 H10A . . 108.8 ?
C9 C10 H10A . . 108.8 ?
N1 C10 H10B . . 108.8 ?
C9 C10 H10B . . 108.8 ?
H10A C10 H10B . . 107.7 ?
C17 O2 H2O . . 109.5 ?
C12 C11 C16 . . 117.6(11) ?
C12 C11 C17 . . 121.9(10) ?
C16 C11 C17 . . 120.4(11) ?
C13 C12 C11 . . 120.4(11) ?
C13 C12 H12 . . 119.8 ?
C11 C12 H12 . . 119.8 ?
C14 C13 C12 . . 123.0(13) ?
C14 C13 H13 . . 118.5 ?
C12 C13 H13 . . 118.5 ?
C13 C14 C15 . . 119.1(13) ?
C13 C14 Br1 . . 122.7(13) ?
C15 C14 Br1 . . 118.1(12) ?
C14 C15 C16 . . 120.5(13) ?
C14 C15 H15 . . 119.7 ?
C16 C15 H15 . . 119.7 ?
C15 C16 C11 . . 119.2(12) ?
C15 C16 H16 . . 120.4 ?
C11 C16 H16 . . 120.4 ?
O1 C17 O2 . . 123.8(12) ?
O1 C17 C11 . . 116.9(12) ?
O2 C17 C11 . . 119.3(10) ?
H31 O3 H32 . . 109(4) ?

loop_
_geom_bond_atom_site_label_1
_geom_bond_atom_site_label_2
_geom_bond_site_symmetry_2
_geom_bond_distance
_geom_bond_publ_flag
N1 C1 . 1.398(12) ?
N1 C10 . 1.467(12) ?
N1 C7 . 1.471(12) ?
N2 C8 . 1.456(13) ?
N2 C9 . 1.481(13) ?
N2 H2N1 . 0.8900 ?
N2 H2N2 . 0.8900 ?
C1 C6 . 1.387(16) ?
C1 C2 . 1.424(15) ?
C2 C3 . 1.356(17) ?
C2 H2 . 0.9300 ?
C3 C4 . 1.38(2) ?
C3 H3 . 0.9300 ?
C4 C5 . 1.35(2) ?
C4 H4 . 0.9300 ?
C5 C6 . 1.352(17) ?
C5 H5 . 0.9300 ?
C6 H6 . 0.9300 ?
C7 C8 . 1.467(14) ?
C7 H7A . 0.9700 ?
C7 H7B . 0.9700 ?
C8 H8A . 0.9700 ?
C8 H8B . 0.9700 ?
C9 C10 . 1.483(14) ?
C9 H9A . 0.9700 ?
C9 H9B . 0.9700 ?
C10 H10A . 0.9700 ?
C10 H10B . 0.9700 ?
Br1 C14 . 1.872(14) ?
O1 C17 . 1.242(13) ?
O2 C17 . 1.244(14) ?
O2 H2O . 0.8200 ?
C11 C12 . 1.384(14) ?
C11 C16 . 1.402(16) ?
C11 C17 . 1.495(16) ?
C12 C13 . 1.354(16) ?
C12 H12 . 0.9300 ?
C13 C14 . 1.312(18) ?
C13 H13 . 0.9300 ?
C14 C15 . 1.38(2) ?
C15 C16 . 1.385(19) ?
C15 H15 . 0.9300 ?
C16 H16 . 0.9300 ?
O3 H31 . 0.81(2) ?
O3 H32 . 0.796(19) ?

loop_
_geom_hbond_atom_site_label_D
_geom_hbond_atom_site_label_H
_geom_hbond_atom_site_label_A
_geom_hbond_site_symmetry_A
_geom_hbond_distance_DH
_geom_hbond_distance_HA
_geom_hbond_distance_DA
_geom_hbond_angle_DHA
_geom_hbond_publ_flag
N2 H2N1 O2 . 0.89 1.90 2.780(11) 170.2 yes
N2 H2N2 O3 . 0.89 1.94 2.803(12) 163.6 yes
C8 H8A O3 3_766 0.97 2.64 3.377(14) 132.9 yes
C8 H8B O2 3_765 0.97 2.53 3.475(14) 165.9 yes
C9 H9B O3 3_666 0.97 2.59 3.403(14) 141.8 yes
O2 H2O N2 . 0.82 2.00 2.780(11) 158.8 yes
O3 H31 O2 3_766 0.81(2) 1.98(2) 2.782(12) 170(7) yes

loop_
_geom_torsion_atom_site_label_1
_geom_torsion_atom_site_label_2
_geom_torsion_atom_site_label_3
_geom_torsion_atom_site_label_4
_geom_torsion_site_symmetry_1
_geom_torsion_site_symmetry_2
_geom_torsion_site_symmetry_3
_geom_torsion_site_symmetry_4
_geom_torsion
_geom_torsion_publ_flag
C10 N1 C1 C6 . . . . -147.2(11) ?
C7 N1 C1 C6 . . . . -12.7(15) ?
C10 N1 C1 C2 . . . . 33.1(14) ?
C7 N1 C1 C2 . . . . 167.6(10) ?
C6 C1 C2 C3 . . . . -3.4(18) ?
N1 C1 C2 C3 . . . . 176.3(12) ?
C1 C2 C3 C4 . . . . 3(2) ?
C2 C3 C4 C5 . . . . -2(3) ?
C3 C4 C5 C6 . . . . 2(3) ?
C4 C5 C6 C1 . . . . -3(3) ?
N1 C1 C6 C5 . . . . -175.8(14) ?
C2 C1 C6 C5 . . . . 4(2) ?
C1 N1 C7 C8 . . . . 172.4(9) ?
C10 N1 C7 C8 . . . . -50.0(11) ?
C9 N2 C8 C7 . . . . -55.9(12) ?
N1 C7 C8 N2 . . . . 53.6(12) ?
C8 N2 C9 C10 . . . . 55.7(11) ?
C1 N1 C10 C9 . . . . -170.7(9) ?
C7 N1 C10 C9 . . . . 52.4(11) ?
N2 C9 C10 N1 . . . . -55.9(12) ?
C16 C11 C12 C13 . . . . -3.5(15) ?
C17 C11 C12 C13 . . . . -180.0(10) ?
C11 C12 C13 C14 . . . . -0.2(19) ?
C12 C13 C14 C15 . . . . 4(2) ?
C12 C13 C14 Br1 . . . . -180.0(9) ?
C13 C14 C15 C16 . . . . -4(2) ?
Br1 C14 C15 C16 . . . . 179.6(11) ?
C14 C15 C16 C11 . . . . 1(2) ?
C12 C11 C16 C15 . . . . 3.2(17) ?
C17 C11 C16 C15 . . . . 179.7(11) ?
C12 C11 C17 O1 . . . . 173.4(10) ?
C16 C11 C17 O1 . . . . -3.0(15) ?
C12 C11 C17 O2 . . . . -5.8(15) ?
C16 C11 C17 O2 . . . . 177.8(10) ?
